data_4302747
loop_
_publ_author_name
'Biplab Biswas'
'Ulrich Pieper'
'Thomas Weyherm\"uller'
'Phalguni Chaudhuri'

_publ_section_title
;
Polynuclear Nickel(II) Complexes: A Magnetostructural Study of NiII4,
NiII6, and NiII9 Species with Oxime Ligands
;
_journal_name_full 'Inorganic Chemistry'
_journal_page_first 6781
_journal_page_last 6793
_journal_paper_doi 10.1021/ic9007608
_journal_volume 48
_journal_year 2009
_chemical_formula_moiety 'C48 H60 N12 Ni6 O8, 2(Cl O4), 3(C2 H3 N)'
_chemical_formula_sum 'C54 H69 Cl2 N15 Ni6 O16'
_chemical_formula_weight 1607.40
_chemical_name_systematic
; 
 ? 
;
_space_group_IT_number 15
_symmetry_cell_setting monoclinic
_symmetry_space_group_name_Hall '-C 2yc'
_symmetry_space_group_name_H-M 'C 1 2/c 1'
_atom_sites_solution_hydrogens geom
_atom_sites_solution_primary direct
_atom_sites_solution_secondary difmap
_audit_creation_method SHELXL-97
_cell_angle_alpha 90.00
_cell_angle_beta 92.298(5)
_cell_angle_gamma 90.00
_cell_formula_units_Z 4
_cell_length_a 18.8266(11)
_cell_length_b 22.1141(13)
_cell_length_c 15.5820(9)
_cell_measurement_temperature 100(2)
_cell_volume 6482.1(7)
_computing_cell_refinement 'Nonius Collect Software'
_computing_data_collection 'Nonius Collect Software'
_computing_data_reduction 'Nonius Collect Software'
_computing_structure_refinement 'SHELXL-97 (Sheldrick, 1997)'
_computing_structure_solution 'SHELXS-97 (Sheldrick, 1990)'
_diffrn_ambient_temperature 100(2)
_diffrn_measured_fraction_theta_full 0.997
_diffrn_measured_fraction_theta_max 0.997
_diffrn_measurement_device_type 'Nonius KappaCCD'
_diffrn_measurement_method '1200 images at 0.70 deg. stepwise rotation in omega and phi, 49 sec./frame'
_diffrn_radiation_monochromator graphite
_diffrn_radiation_source 'rotating anode, 50 kV, 80 mA'
_diffrn_radiation_type MoK\a
_diffrn_radiation_wavelength 0.71073
_diffrn_reflns_av_R_equivalents 0.0659
_diffrn_reflns_av_sigmaI/netI 0.0434
_diffrn_reflns_limit_h_max 24
_diffrn_reflns_limit_h_min -24
_diffrn_reflns_limit_k_max 28
_diffrn_reflns_limit_k_min -28
_diffrn_reflns_limit_l_max 20
_diffrn_reflns_limit_l_min -18
_diffrn_reflns_number 42602
_diffrn_reflns_theta_full 27.50
_diffrn_reflns_theta_max 27.50
_diffrn_reflns_theta_min 2.94
_exptl_absorpt_coefficient_mu 1.867
_exptl_absorpt_correction_T_max 0.9461
_exptl_absorpt_correction_T_min 0.8353
_exptl_absorpt_correction_type gaussian
_exptl_absorpt_process_details 'XPREP, ShelXTL Ver. 6.14, Siemens (2003)'
_exptl_crystal_colour red
_exptl_crystal_density_diffrn 1.647
_exptl_crystal_density_method 'not measured'
_exptl_crystal_description 'transparent block'
_exptl_crystal_F_000 3312
_exptl_crystal_size_max 0.10
_exptl_crystal_size_mid 0.03
_exptl_crystal_size_min 0.03
_refine_diff_density_max 0.436
_refine_diff_density_min -1.031
_refine_diff_density_rms 0.075
_refine_ls_extinction_method none
_refine_ls_goodness_of_fit_ref 1.038
_refine_ls_hydrogen_treatment constr
_refine_ls_matrix_type full
_refine_ls_number_parameters 434
_refine_ls_number_reflns 7437
_refine_ls_number_restraints 0
_refine_ls_restrained_S_all 1.038
_refine_ls_R_factor_all 0.0645
_refine_ls_R_factor_gt 0.0412
_refine_ls_shift/su_max 0.003
_refine_ls_shift/su_mean 0.000
_refine_ls_structure_factor_coef Fsqd
_refine_ls_weighting_details 'calc w=1/[\s^2^(Fo^2^)+(0.0246P)^2^+17.7614P] where P=(Fo^2^+2Fc^2^)/3'
_refine_ls_weighting_scheme calc
_refine_ls_wR_factor_gt 0.0770
_refine_ls_wR_factor_ref 0.0843
_reflns_number_gt 5743
_reflns_number_total 7437
_reflns_threshold_expression >2sigma(I)
_cod_data_source_file ic9007608_si_002_4.cif
_cod_data_source_block 4
_cod_depositor_comments
;
The following automatic conversions were performed:
'_symmetry_cell_setting' value 'Monoclinic' changed to 'monoclinic'
according to '/home/saulius/struct/CIF-dictionaries/cif_core.dic'
dictionary named 'cif_core.dic' version 2.4.1 from
2010-06-29.

'_exptl_absorpt_correction_type' value 'Gaussian' changed to
'gaussian' according to
'/home/saulius/struct/CIF-dictionaries/cif_core.dic' dictionary named
'cif_core.dic' version 2.4.1 from 2010-06-29.

Automatic conversion script
Id: cif_fix_enum 1527 2010-12-29 10:47:43Z saulius 
;
_cod_database_code 4302747

loop_
_symmetry_equiv_pos_as_xyz
'x, y, z'
'-x, y, -z+1/2'
'x+1/2, y+1/2, z'
'-x+1/2, y+1/2, -z+1/2'
'-x, -y, -z'
'x, -y, z-1/2'
'-x+1/2, -y+1/2, -z'
'x+1/2, -y+1/2, z-1/2'

loop_
_atom_site_label
_atom_site_type_symbol
_atom_site_fract_x
_atom_site_fract_y
_atom_site_fract_z
_atom_site_U_iso_or_equiv
_atom_site_adp_type
_atom_site_occupancy
_atom_site_symmetry_multiplicity
_atom_site_calc_flag
_atom_site_refinement_flags
_atom_site_disorder_assembly
_atom_site_disorder_group
Ni1 Ni 0.504971(19) 0.438536(16) -0.10258(3) 0.03393(12) Uani 1 1 d . . .
Ni2 Ni 0.382775(18) 0.529787(15) -0.13370(3) 0.02698(10) Uani 1 1 d . . .
Ni3 Ni 0.535612(18) 0.575758(15) -0.09730(3) 0.03191(11) Uani 1 1 d . . .
O30 O 0.46944(16) 0.51449(14) -0.0796(2) 0.0208(6) Uani 0.542(3) 1 d P . .
O30X O 0.4794(2) 0.51502(17) -0.1439(3) 0.0208(6) Uani 0.458(3) 1 d P . .
O1 O 0.41522(10) 0.40645(8) -0.13084(14) 0.0300(5) Uani 1 1 d . . .
N2 N 0.36538(11) 0.44880(10) -0.14593(15) 0.0223(5) Uani 1 1 d . . .
C3 C 0.30262(13) 0.43327(12) -0.17620(16) 0.0191(5) Uani 1 1 d . . .
C4 C 0.25479(13) 0.48587(12) -0.18168(16) 0.0190(5) Uani 1 1 d . . .
N5 N 0.28532(11) 0.53636(10) -0.15889(13) 0.0176(4) Uani 1 1 d . . .
C6 C 0.24475(14) 0.59254(12) -0.15277(17) 0.0217(6) Uani 1 1 d . . .
H6A H 0.2670 0.6178 -0.1067 0.026 Uiso 1 1 calc R . .
H6B H 0.1960 0.5826 -0.1359 0.026 Uiso 1 1 calc R . .
C7 C 0.24002(13) 0.62898(11) -0.23442(17) 0.0182(5) Uani 1 1 d . . .
C8 C 0.18807(13) 0.67365(12) -0.24265(19) 0.0232(6) Uani 1 1 d . . .
H8 H 0.1554 0.6791 -0.1984 0.028 Uiso 1 1 calc R . .
C9 C 0.18373(15) 0.70999(12) -0.3146(2) 0.0290(7) Uani 1 1 d . . .
H9 H 0.1480 0.7402 -0.3199 0.035 Uiso 1 1 calc R . .
C10 C 0.23139(14) 0.70242(12) -0.37931(19) 0.0253(6) Uani 1 1 d . . .
H10 H 0.2285 0.7279 -0.4284 0.030 Uiso 1 1 calc R . .
C11 C 0.28336(13) 0.65781(11) -0.37270(17) 0.0190(5) Uani 1 1 d . . .
C12 C 0.28699(13) 0.62116(11) -0.30018(17) 0.0191(5) Uani 1 1 d . . .
H12 H 0.3221 0.5903 -0.2955 0.023 Uiso 1 1 calc R . .
C13 C 0.33393(13) 0.64798(12) -0.44428(17) 0.0208(6) Uani 1 1 d . . .
H13A H 0.3220 0.6094 -0.4737 0.025 Uiso 1 1 calc R . .
H13B H 0.3277 0.6810 -0.4868 0.025 Uiso 1 1 calc R . .
N14 N 0.40912(11) 0.64620(10) -0.41294(14) 0.0185(5) Uani 1 1 d . . .
C15 C 0.44349(14) 0.69532(12) -0.39320(16) 0.0195(5) Uani 1 1 d . . .
C16 C 0.51885(13) 0.68598(11) -0.36966(16) 0.0188(5) Uani 1 1 d . . .
N17 N 0.53619(11) 0.62951(10) -0.37957(14) 0.0216(5) Uani 1 1 d . . .
O18 O 0.60402(9) 0.61300(8) -0.36819(14) 0.0279(5) Uani 1 1 d . . .
C19 C 0.28265(15) 0.37002(12) -0.19880(19) 0.0276(6) Uani 1 1 d . . .
H19A H 0.3248 0.3480 -0.2164 0.041 Uiso 1 1 calc R . .
H19B H 0.2468 0.3703 -0.2462 0.041 Uiso 1 1 calc R . .
H19C H 0.2631 0.3501 -0.1487 0.041 Uiso 1 1 calc R . .
C20 C 0.17878(14) 0.47973(13) -0.2101(2) 0.0277(6) Uani 1 1 d . . .
H20A H 0.1497 0.4749 -0.1598 0.041 Uiso 1 1 calc R . .
H20B H 0.1729 0.4442 -0.2473 0.041 Uiso 1 1 calc R . .
H20C H 0.1636 0.5160 -0.2420 0.041 Uiso 1 1 calc R . .
C21 C 0.41217(15) 0.75741(12) -0.39818(19) 0.0263(6) Uani 1 1 d . . .
H21A H 0.3949 0.7656 -0.4572 0.039 Uiso 1 1 calc R . .
H21B H 0.4486 0.7872 -0.3810 0.039 Uiso 1 1 calc R . .
H21C H 0.3725 0.7601 -0.3596 0.039 Uiso 1 1 calc R . .
C22 C 0.57200(15) 0.73243(12) -0.34172(19) 0.0271(6) Uani 1 1 d . . .
H22A H 0.6061 0.7147 -0.2997 0.041 Uiso 1 1 calc R . .
H22B H 0.5477 0.7665 -0.3154 0.041 Uiso 1 1 calc R . .
H22C H 0.5973 0.7467 -0.3916 0.041 Uiso 1 1 calc R . .
O31 O 0.61293(10) 0.52481(9) -0.08259(17) 0.0437(6) Uani 1 1 d . . .
N32 N 0.59583(12) 0.46617(10) -0.08536(18) 0.0309(6) Uani 1 1 d . . .
C33 C 0.64718(14) 0.42692(12) -0.07938(17) 0.0211(6) Uani 1 1 d . . .
C34 C 0.61848(14) 0.36542(12) -0.08054(16) 0.0189(5) Uani 1 1 d . . .
N35 N 0.54979(11) 0.36258(9) -0.09011(14) 0.0190(5) Uani 1 1 d . . .
C36 C 0.51213(14) 0.30467(11) -0.08755(17) 0.0202(5) Uani 1 1 d . . .
H36A H 0.4633 0.3120 -0.0687 0.024 Uiso 1 1 calc R . .
H36B H 0.5365 0.2783 -0.0442 0.024 Uiso 1 1 calc R . .
C37 C 0.50781(12) 0.27165(11) -0.17284(16) 0.0168(5) Uani 1 1 d . . .
C38 C 0.50812(13) 0.20854(11) -0.17294(17) 0.0189(5) Uani 1 1 d . . .
H38 H 0.5139 0.1870 -0.1204 0.023 Uiso 1 1 calc R . .
C39 C 0.5000 0.17740(16) -0.2500 0.0208(8) Uani 1 2 d S . .
H39 H 0.5000 0.1344 -0.2500 0.025 Uiso 1 2 calc SR . .
C42 C 0.5000 0.30278(16) -0.2500 0.0174(7) Uani 1 2 d S . .
H42 H 0.5000 0.3457 -0.2500 0.021 Uiso 1 2 calc SR . .
C49 C 0.72270(14) 0.44569(13) -0.07115(19) 0.0256(6) Uani 1 1 d . . .
H49A H 0.7333 0.4732 -0.1182 0.038 Uiso 1 1 calc R . .
H49B H 0.7533 0.4099 -0.0736 0.038 Uiso 1 1 calc R . .
H49C H 0.7314 0.4664 -0.0161 0.038 Uiso 1 1 calc R . .
C50 C 0.66687(15) 0.31234(12) -0.06980(19) 0.0265(6) Uani 1 1 d . . .
H50A H 0.6430 0.2761 -0.0928 0.040 Uiso 1 1 calc R . .
H50B H 0.6792 0.3065 -0.0087 0.040 Uiso 1 1 calc R . .
H50C H 0.7103 0.3196 -0.1009 0.040 Uiso 1 1 calc R . .
Cl60 Cl 0.39897(3) 0.87447(3) -0.03089(4) 0.02518(15) Uani 1 1 d . . .
O61 O 0.37419(12) 0.88789(14) -0.11715(14) 0.0593(8) Uani 1 1 d . . .
O62 O 0.35337(11) 0.83001(9) 0.00475(14) 0.0356(5) Uani 1 1 d . . .
O63 O 0.39738(13) 0.92792(10) 0.02049(17) 0.0480(6) Uani 1 1 d . . .
O64 O 0.47048(10) 0.85163(10) -0.03255(14) 0.0355(5) Uani 1 1 d . . .
N70 N 0.5000 1.01603(18) -0.2500 0.0434(10) Uani 1 2 d S . .
C71 C 0.5000 0.9651(2) -0.2500 0.0298(9) Uani 1 2 d S . .
C72 C 0.5000 0.8998(2) -0.2500 0.0570(16) Uani 1 2 d S . .
H72A H 0.5142 0.8850 -0.3061 0.086 Uiso 0.50 1 calc PR . .
H72B H 0.4522 0.8850 -0.2388 0.086 Uiso 0.50 1 calc PR . .
H72C H 0.5336 0.8850 -0.2051 0.086 Uiso 0.50 1 calc PR . .
N80 N 0.66806(19) 0.89376(16) -0.0382(2) 0.0606(9) Uani 1 1 d . . .
C81 C 0.63378(19) 0.91291(16) 0.0134(2) 0.0395(8) Uani 1 1 d . . .
C82 C 0.59090(19) 0.93721(15) 0.0805(2) 0.0416(8) Uani 1 1 d . . .
H82A H 0.6021 0.9158 0.1345 0.062 Uiso 1 1 calc R . .
H82B H 0.5404 0.9318 0.0645 0.062 Uiso 1 1 calc R . .
H82C H 0.6012 0.9804 0.0879 0.062 Uiso 1 1 calc R . .

loop_
_atom_site_aniso_label
_atom_site_aniso_U_11
_atom_site_aniso_U_22
_atom_site_aniso_U_33
_atom_site_aniso_U_23
_atom_site_aniso_U_13
_atom_site_aniso_U_12
Ni1 0.01525(18) 0.01524(17) 0.0703(3) -0.00392(18) -0.01083(18) 0.00184(14)
Ni2 0.01404(16) 0.01673(17) 0.0494(3) -0.00324(16) -0.00775(15) 0.00112(13)
Ni3 0.01553(17) 0.01536(17) 0.0638(3) -0.00372(17) -0.01121(17) 0.00031(13)
O30 0.0136(12) 0.0163(11) 0.0321(17) -0.0033(14) -0.0040(13) 0.0014(9)
O30X 0.0136(12) 0.0163(11) 0.0321(17) -0.0033(14) -0.0040(13) 0.0014(9)
O1 0.0166(9) 0.0164(9) 0.0564(14) -0.0023(9) -0.0059(9) 0.0021(7)
N2 0.0162(11) 0.0199(11) 0.0307(14) -0.0009(10) -0.0009(9) 0.0020(9)
C3 0.0172(12) 0.0250(13) 0.0152(14) -0.0006(11) 0.0003(10) -0.0032(10)
C4 0.0185(12) 0.0260(13) 0.0127(14) 0.0035(11) 0.0016(10) -0.0008(10)
N5 0.0140(10) 0.0248(11) 0.0141(11) 0.0014(9) 0.0022(8) 0.0013(8)
C6 0.0172(12) 0.0259(14) 0.0222(15) -0.0045(11) 0.0024(11) 0.0058(11)
C7 0.0152(12) 0.0182(12) 0.0212(14) -0.0027(11) 0.0000(10) -0.0011(10)
C8 0.0171(12) 0.0209(13) 0.0318(17) -0.0026(12) 0.0052(11) 0.0015(10)
C9 0.0219(14) 0.0213(13) 0.0441(19) 0.0042(13) 0.0033(13) 0.0084(11)
C10 0.0216(13) 0.0222(13) 0.0321(17) 0.0072(12) 0.0021(12) 0.0025(11)
C11 0.0141(12) 0.0209(12) 0.0219(15) -0.0003(11) -0.0010(10) 0.0000(10)
C12 0.0150(12) 0.0193(12) 0.0228(15) -0.0024(11) -0.0020(10) 0.0053(10)
C13 0.0172(12) 0.0228(13) 0.0221(15) 0.0054(11) -0.0035(10) 0.0036(10)
N14 0.0169(10) 0.0226(11) 0.0160(12) 0.0036(9) 0.0022(9) 0.0007(9)
C15 0.0236(13) 0.0214(13) 0.0142(14) 0.0038(11) 0.0085(10) 0.0001(10)
C16 0.0224(13) 0.0199(12) 0.0140(14) 0.0025(10) 0.0012(10) -0.0006(10)
N17 0.0149(10) 0.0223(11) 0.0272(13) 0.0045(10) -0.0038(9) -0.0017(9)
O18 0.0158(9) 0.0188(9) 0.0485(13) 0.0038(9) -0.0086(9) -0.0026(7)
C19 0.0267(15) 0.0246(14) 0.0311(17) -0.0009(12) -0.0038(12) -0.0051(11)
C20 0.0192(13) 0.0319(15) 0.0316(17) 0.0022(13) -0.0031(12) -0.0028(11)
C21 0.0235(14) 0.0223(13) 0.0333(17) 0.0019(12) 0.0035(12) 0.0020(11)
C22 0.0253(14) 0.0245(14) 0.0316(17) -0.0036(12) 0.0011(12) -0.0017(11)
O31 0.0182(10) 0.0154(10) 0.096(2) -0.0029(11) -0.0141(11) -0.0012(8)
N32 0.0192(12) 0.0174(11) 0.0554(18) -0.0029(11) -0.0077(11) 0.0020(9)
C33 0.0200(13) 0.0235(13) 0.0195(14) -0.0008(11) -0.0019(11) 0.0038(10)
C34 0.0214(13) 0.0235(13) 0.0118(13) -0.0019(11) 0.0004(10) 0.0049(10)
N35 0.0216(11) 0.0192(10) 0.0162(12) -0.0025(9) -0.0016(9) 0.0020(9)
C36 0.0240(13) 0.0186(12) 0.0183(14) -0.0006(11) 0.0024(11) 0.0014(10)
C37 0.0125(11) 0.0203(12) 0.0178(14) -0.0002(10) 0.0024(10) 0.0012(9)
C38 0.0180(12) 0.0188(12) 0.0198(15) 0.0037(11) 0.0015(10) 0.0013(10)
C39 0.0192(18) 0.0159(17) 0.027(2) 0.000 0.0004(15) 0.000
C42 0.0189(17) 0.0158(16) 0.018(2) 0.000 0.0026(14) 0.000
C49 0.0198(13) 0.0282(14) 0.0286(16) -0.0005(12) -0.0002(11) 0.0041(11)
C50 0.0249(14) 0.0249(14) 0.0297(17) 0.0025(12) -0.0004(12) 0.0058(11)
Cl60 0.0221(3) 0.0303(3) 0.0236(4) 0.0071(3) 0.0063(3) 0.0083(3)
O61 0.0400(14) 0.112(2) 0.0267(13) 0.0300(14) 0.0107(10) 0.0393(15)
O62 0.0366(12) 0.0302(11) 0.0406(13) 0.0034(10) 0.0099(10) -0.0039(9)
O63 0.0437(14) 0.0292(12) 0.0727(18) -0.0116(12) 0.0239(12) -0.0038(10)
O64 0.0239(10) 0.0506(13) 0.0320(12) 0.0034(10) 0.0007(9) 0.0144(10)
N70 0.035(2) 0.034(2) 0.061(3) 0.000 -0.0001(19) 0.000
C71 0.022(2) 0.032(2) 0.036(3) 0.000 0.0055(17) 0.000
C72 0.059(3) 0.031(3) 0.084(4) 0.000 0.048(3) 0.000
N80 0.068(2) 0.065(2) 0.049(2) 0.0160(18) 0.0144(18) 0.0197(19)
C81 0.0440(19) 0.0405(18) 0.034(2) 0.0104(16) -0.0024(16) 0.0004(15)
C82 0.050(2) 0.0388(18) 0.036(2) -0.0004(15) 0.0060(16) -0.0092(16)

loop_
_atom_type_symbol
_atom_type_description
_atom_type_scat_dispersion_real
_atom_type_scat_dispersion_imag
_atom_type_scat_source
C C 0.0033 0.0016 'International Tables Vol C Tables 4.2.6.8 and 6.1.1.4'
H H 0.0000 0.0000 'International Tables Vol C Tables 4.2.6.8 and 6.1.1.4'
N N 0.0061 0.0033 'International Tables Vol C Tables 4.2.6.8 and 6.1.1.4'
O O 0.0106 0.0060 'International Tables Vol C Tables 4.2.6.8 and 6.1.1.4'
Cl Cl 0.1484 0.1585 'International Tables Vol C Tables 4.2.6.8 and 6.1.1.4'
Ni Ni 0.3393 1.1124 'International Tables Vol C Tables 4.2.6.8 and 6.1.1.4'

loop_
_geom_angle_atom_site_label_1
_geom_angle_atom_site_label_2
_geom_angle_atom_site_label_3
_geom_angle
_geom_angle_site_symmetry_1
_geom_angle_site_symmetry_3
_geom_angle_publ_flag
N32 Ni1 O30 90.67(12) . . ?
N32 Ni1 O30X 88.53(13) . . ?
O30 Ni1 O30X 32.06(15) . . ?
N32 Ni1 O1 173.94(11) . . ?
O30 Ni1 O1 93.43(11) . . ?
O30X Ni1 O1 92.57(13) . . ?
N32 Ni1 N35 82.55(10) . . ?
O30 Ni1 N35 162.40(13) . . ?
O30X Ni1 N35 161.96(15) . . ?
O1 Ni1 N35 94.75(9) . . ?
N2 Ni2 O30 91.11(12) . . ?
N2 Ni2 O18 174.37(10) . 2_654 ?
O30 Ni2 O18 93.40(11) . 2_654 ?
N2 Ni2 O30X 89.48(13) . . ?
O30 Ni2 O30X 32.19(15) . . ?
O18 Ni2 O30X 92.55(13) 2_654 . ?
N2 Ni2 N5 83.34(9) . . ?
O30 Ni2 N5 163.35(13) . . ?
O18 Ni2 N5 93.21(9) 2_654 . ?
O30X Ni2 N5 162.12(15) . . ?
N17 Ni3 O30X 89.31(14) 2_654 . ?
N17 Ni3 O31 174.37(11) 2_654 . ?
O30X Ni3 O31 92.37(13) . . ?
N17 Ni3 O30 90.48(12) 2_654 . ?
O30X Ni3 O30 32.10(15) . . ?
O31 Ni3 O30 93.80(11) . . ?
N17 Ni3 N14 83.11(9) 2_654 2_654 ?
O30X Ni3 N14 161.30(16) . 2_654 ?
O31 Ni3 N14 93.68(9) . 2_654 ?
O30 Ni3 N14 163.78(13) . 2_654 ?
O30X O30 Ni2 75.2(3) . . ?
O30X O30 Ni1 74.9(3) . . ?
Ni2 O30 Ni1 113.59(17) . . ?
O30X O30 Ni3 72.5(3) . . ?
Ni2 O30 Ni3 112.58(17) . . ?
Ni1 O30 Ni3 112.45(17) . . ?
O30 O30X Ni3 75.4(3) . . ?
O30 O30X Ni2 72.6(3) . . ?
Ni3 O30X Ni2 112.7(2) . . ?
O30 O30X Ni1 73.0(3) . . ?
Ni3 O30X Ni1 112.9(2) . . ?
Ni2 O30X Ni1 111.7(2) . . ?
N2 O1 Ni1 113.34(15) . . ?
C3 N2 O1 119.9(2) . . ?
C3 N2 Ni2 116.91(18) . . ?
O1 N2 Ni2 123.01(16) . . ?
N2 C3 C4 110.9(2) . . ?
N2 C3 C19 123.5(2) . . ?
C4 C3 C19 125.6(2) . . ?
N5 C4 C3 113.6(2) . . ?
N5 C4 C20 124.7(2) . . ?
C3 C4 C20 121.6(2) . . ?
C4 N5 C6 121.4(2) . . ?
C4 N5 Ni2 114.27(18) . . ?
C6 N5 Ni2 124.31(17) . . ?
N5 C6 C7 114.4(2) . . ?
C12 C7 C8 119.0(2) . . ?
C12 C7 C6 122.6(2) . . ?
C8 C7 C6 118.4(2) . . ?
C9 C8 C7 120.4(3) . . ?
C8 C9 C10 120.1(2) . . ?
C9 C10 C11 120.4(3) . . ?
C12 C11 C10 119.0(2) . . ?
C12 C11 C13 120.3(2) . . ?
C10 C11 C13 120.7(2) . . ?
C11 C12 C7 121.0(2) . . ?
N14 C13 C11 112.5(2) . . ?
C15 N14 C13 121.2(2) . . ?
C15 N14 Ni3 113.96(17) . 2_654 ?
C13 N14 Ni3 124.76(17) . 2_654 ?
N14 C15 C16 114.2(2) . . ?
N14 C15 C21 124.5(2) . . ?
C16 C15 C21 121.2(2) . . ?
N17 C16 C15 110.5(2) . . ?
N17 C16 C22 121.9(2) . . ?
C15 C16 C22 127.5(2) . . ?
C16 N17 O18 119.4(2) . . ?
C16 N17 Ni3 117.45(18) . 2_654 ?
O18 N17 Ni3 123.08(16) . 2_654 ?
N17 O18 Ni2 113.60(14) . 2_654 ?
N32 O31 Ni3 113.58(15) . . ?
C33 N32 O31 117.9(2) . . ?
C33 N32 Ni1 118.47(19) . . ?
O31 N32 Ni1 123.54(17) . . ?
N32 C33 C34 110.3(2) . . ?
N32 C33 C49 121.8(2) . . ?
C34 C33 C49 127.9(2) . . ?
N35 C34 C33 114.4(2) . . ?
N35 C34 C50 125.2(2) . . ?
C33 C34 C50 120.4(2) . . ?
C34 N35 C36 121.4(2) . . ?
C34 N35 Ni1 114.10(18) . . ?
C36 N35 Ni1 124.48(17) . . ?
N35 C36 C37 114.0(2) . . ?
C42 C37 C38 119.7(2) . . ?
C42 C37 C36 121.4(2) . . ?
C38 C37 C36 118.9(2) . . ?
C39 C38 C37 119.8(3) . . ?
C38 C39 C38 120.5(3) 2_654 . ?
C37 C42 C37 120.5(3) . 2_654 ?
O63 Cl60 O62 108.94(13) . . ?
O63 Cl60 O61 109.90(17) . . ?
O62 Cl60 O61 109.12(16) . . ?
O63 Cl60 O64 109.94(14) . . ?
O62 Cl60 O64 109.99(13) . . ?
O61 Cl60 O64 108.95(13) . . ?
N70 C71 C72 180.000(2) . . ?
N80 C81 C82 179.0(4) . . ?

loop_
_geom_bond_atom_site_label_1
_geom_bond_atom_site_label_2
_geom_bond_distance
_geom_bond_site_symmetry_2
_geom_bond_publ_flag
Ni1 N32 1.826(2) . ?
Ni1 O30 1.848(3) . ?
Ni1 O30X 1.866(4) . ?
Ni1 O1 1.8688(18) . ?
Ni1 N35 1.886(2) . ?
Ni2 N2 1.829(2) . ?
Ni2 O30 1.837(3) . ?
Ni2 O18 1.8569(18) 2_654 ?
Ni2 O30X 1.862(4) . ?
Ni2 N5 1.866(2) . ?
Ni3 N17 1.825(2) 2_654 ?
Ni3 O30X 1.841(4) . ?
Ni3 O31 1.848(2) . ?
Ni3 O30 1.869(3) . ?
Ni3 N14 1.876(2) 2_654 ?
O30 O30X 1.026(5) . ?
O1 N2 1.340(3) . ?
N2 C3 1.301(3) . ?
C3 C4 1.471(4) . ?
C3 C19 1.487(4) . ?
C4 N5 1.299(3) . ?
C4 C20 1.487(4) . ?
N5 C6 1.463(3) . ?
C6 C7 1.506(4) . ?
C7 C12 1.391(4) . ?
C7 C8 1.392(3) . ?
C8 C9 1.380(4) . ?
C9 C10 1.386(4) . ?
C10 C11 1.390(4) . ?
C11 C12 1.390(4) . ?
C11 C13 1.511(4) . ?
C13 N14 1.479(3) . ?
N14 C15 1.295(3) . ?
N14 Ni3 1.876(2) 2_654 ?
C15 C16 1.466(4) . ?
C15 C21 1.495(4) . ?
C16 N17 1.301(3) . ?
C16 C22 1.487(4) . ?
N17 O18 1.333(3) . ?
N17 Ni3 1.825(2) 2_654 ?
O18 Ni2 1.8570(18) 2_654 ?
O31 N32 1.336(3) . ?
N32 C33 1.300(3) . ?
C33 C34 1.463(4) . ?
C33 C49 1.482(4) . ?
C34 N35 1.297(3) . ?
C34 C50 1.491(3) . ?
N35 C36 1.465(3) . ?
C36 C37 1.516(4) . ?
C37 C42 1.388(3) . ?
C37 C38 1.396(3) . ?
C38 C39 1.387(3) . ?
C39 C38 1.387(3) 2_654 ?
C42 C37 1.388(3) 2_654 ?
Cl60 O63 1.428(2) . ?
Cl60 O62 1.432(2) . ?
Cl60 O61 1.436(2) . ?
Cl60 O64 1.439(2) . ?
N70 C71 1.127(5) . ?
C71 C72 1.444(6) . ?
N80 C81 1.133(4) . ?
C81 C82 1.450(5) . ?
